data_4004011
loop_
_publ_author_name
'Wang, Xiaoze'
'Song, Enhai'
'Qin, Lianjie'
'Gui, Daxiang'
'Xu, Zhijun'
'Xie, Jian'
'Lei, Min'
'Zhang, Hongfa'
'Wang, Yanlong'
'Wang, Yaxing'
'Xia, Zhiguo'
'Liu, Wei'
'Du, Wei'
'Wang, Shuao'

_publ_section_title
;
 Fabrication of a Wide Color Gamut pc-WLED Surpassing 107% NTSC Based on a
 Robust Luminescent Uranyl Phosphate
;
_journal_name_full 'Chemistry of Materials'
_journal_paper_doi 10.1021/acs.chemmater.1c00862
_journal_year 2021
_chemical_formula_moiety 'O6 P U, 8(O)'
_chemical_formula_sum 'O14 P U'
_chemical_formula_weight 493.00
_chemical_melting_point ?
_chemical_name_common 'uranyl phosphate'
_space_group_crystal_system tetragonal
_space_group_IT_number 129
_space_group_name_Hall '-P 4a 2a'
_space_group_name_H-M_alt 'P 4/n m m :2'
_audit_creation_method SHELXL-2014
_cell_angle_alpha 90
_cell_angle_beta 90
_cell_angle_gamma 90
_cell_formula_units_Z 2
_cell_length_a 6.9932(16)
_cell_length_b 6.9932(16)
_cell_length_c 8.908(2)
_cell_measurement_reflns_used 1850
_cell_measurement_temperature 296(2)
_cell_measurement_theta_max 24.99
_cell_measurement_theta_min 3.04
_cell_volume 435.64(17)
_computing_cell_refinement 'Bruker SAINT'
_computing_data_collection 'Bruker APEX2'
_computing_data_reduction 'Bruker SAINT'
_computing_molecular_graphics 'Bruker SHELXTL'
_computing_publication_material 'Bruker SHELXTL'
_computing_structure_refinement 'SHELXL-2014 (Sheldrick, 2014)'
_computing_structure_solution 'SHELXL-2014 (Sheldrick, 2014)'
_diffrn_ambient_temperature 296(2)
_diffrn_measured_fraction_theta_full 1.000
_diffrn_measured_fraction_theta_max 1.000
_diffrn_measurement_device_type 'Bruker APEX-II'
_diffrn_measurement_method '0.5 wide w/ exposures'
_diffrn_radiation_type MoK\a
_diffrn_radiation_wavelength 0.71073
_diffrn_reflns_av_R_equivalents 0.0800
_diffrn_reflns_av_unetI/netI 0.0223
_diffrn_reflns_Laue_measured_fraction_full 1.000
_diffrn_reflns_Laue_measured_fraction_max 1.000
_diffrn_reflns_limit_h_max 9
_diffrn_reflns_limit_h_min -9
_diffrn_reflns_limit_k_max 9
_diffrn_reflns_limit_k_min -9
_diffrn_reflns_limit_l_max 11
_diffrn_reflns_limit_l_min -11
_diffrn_reflns_number 9183
_diffrn_reflns_point_group_measured_fraction_full 1.000
_diffrn_reflns_point_group_measured_fraction_max 1.000
_diffrn_reflns_theta_full 25.242
_diffrn_reflns_theta_max 27.553
_diffrn_reflns_theta_min 2.286
_exptl_absorpt_coefficient_mu 18.900
_exptl_absorpt_correction_T_max 0.516
_exptl_absorpt_correction_T_min 0.223
_exptl_absorpt_correction_type multi-scan
_exptl_absorpt_process_details SHELTXPREP
_exptl_crystal_colour yellow
_exptl_crystal_density_diffrn 3.759
_exptl_crystal_description block
_exptl_crystal_F_000 438
_exptl_crystal_size_max 0.140
_exptl_crystal_size_mid 0.070
_exptl_crystal_size_min 0.035
_refine_diff_density_max 0.681
_refine_diff_density_min -1.307
_refine_diff_density_rms 0.298
_refine_ls_extinction_method none
_refine_ls_goodness_of_fit_ref 1.183
_refine_ls_hydrogen_treatment undef
_refine_ls_matrix_type full
_refine_ls_number_parameters 22
_refine_ls_number_reflns 329
_refine_ls_number_restraints 0
_refine_ls_restrained_S_all 1.183
_refine_ls_R_factor_all 0.0296
_refine_ls_R_factor_gt 0.0280
_refine_ls_shift/su_max 0.000
_refine_ls_shift/su_mean 0.000
_refine_ls_structure_factor_coef Fsqd
_refine_ls_weighting_details 'w=1/[\s^2^(Fo^2^)+(0.0472P)^2^+3.5611P] where P=(Fo^2^+2Fc^2^)/3'
_refine_ls_weighting_scheme calc
_refine_ls_wR_factor_gt 0.0770
_refine_ls_wR_factor_ref 0.0783
_reflns_Friedel_coverage 0.000
_reflns_number_gt 316
_reflns_number_total 329
_reflns_threshold_expression 'I > 2\s(I)'
_cod_data_source_file cm1c00862_si_002.cif
_cod_data_source_block UPO
_cod_depositor_comments
;
The following automatic conversions were performed:

data item '_chemical_melting_point' value 'N/a' was changed to '?' --
the value is undefined or not given.

Automatic conversion script
Id: cif_fix_values 7556 2019-12-06 15:28:31Z antanas 
;
_cod_original_cell_volume 435.6(2)
_cod_original_sg_symbol_H-M 'P 4/n m m'
_cod_database_code 4004011
_shelx_space_group_comment
;
The symmetry employed for this shelxl refinement is uniquely defined
by the following loop, which should always be used as a source of
symmetry information in preference to the above space-group names.
They are only intended as comments.
;
_shelx_estimated_absorpt_t_min 0.110
_shelx_estimated_absorpt_t_max 0.350
_shelxl_version_number 2014-3

loop_
_space_group_symop_operation_xyz
'x, y, z'
'-x+1/2, -y+1/2, z'
'-y+1/2, x, z'
'y, -x+1/2, z'
'-x, y+1/2, -z'
'x+1/2, -y, -z'
'y+1/2, x+1/2, -z'
'-y, -x, -z'
'-x, -y, -z'
'x-1/2, y-1/2, -z'
'y-1/2, -x, -z'
'-y, x-1/2, -z'
'x, -y-1/2, z'
'-x-1/2, y, z'
'-y-1/2, -x-1/2, z'
'y, x, z'

loop_
_atom_site_label
_atom_site_type_symbol
_atom_site_fract_x
_atom_site_fract_y
_atom_site_fract_z
_atom_site_U_iso_or_equiv
_atom_site_adp_type
_atom_site_occupancy
_atom_site_site_symmetry_order
_atom_site_calc_flag
_atom_site_refinement_flags_posn
_atom_site_refinement_flags_adp
_atom_site_refinement_flags_occupancy
_atom_site_disorder_assembly
_atom_site_disorder_group
U1 U 0.2500 0.2500 0.40295(6) 0.0115(2) Uani 1 8 d S T P . .
P1 P 0.2500 0.7500 0.5000 0.0145(8) Uani 1 8 d S T P . .
O3 O 0.2500 0.2500 0.2027(16) 0.024(3) Uani 1 8 d S T P . .
O2 O 0.2500 0.2500 0.6045(14) 0.028(4) Uani 1 8 d S T P . .
O1 O 0.2500 0.5753(11) 0.3960(7) 0.036(2) Uani 1 2 d S T P . .
O1W O 0.4802(15) 0.6683(12) 0.1275(8) 0.071(2) Uiso 1 1 d . . . . .

loop_
_atom_site_aniso_label
_atom_site_aniso_U_11
_atom_site_aniso_U_22
_atom_site_aniso_U_33
_atom_site_aniso_U_23
_atom_site_aniso_U_13
_atom_site_aniso_U_12
U1 0.0092(3) 0.0092(3) 0.0162(4) 0.000 0.000 0.000
P1 0.0098(11) 0.0098(11) 0.024(2) 0.000 0.000 0.000
O3 0.021(4) 0.021(4) 0.030(7) 0.000 0.000 0.000
O2 0.035(6) 0.035(6) 0.016(7) 0.000 0.000 0.000
O1 0.076(7) 0.012(4) 0.020(3) -0.002(2) 0.000 0.000

loop_
_atom_type_symbol
_atom_type_description
_atom_type_scat_dispersion_real
_atom_type_scat_dispersion_imag
_atom_type_scat_source
O O 0.0106 0.0060 'International Tables Vol C Tables 4.2.6.8 and 6.1.1.4'
P P 0.1023 0.0942 'International Tables Vol C Tables 4.2.6.8 and 6.1.1.4'
U U -9.6767 9.6646 'International Tables Vol C Tables 4.2.6.8 and 6.1.1.4'

loop_
_geom_angle_atom_site_label_1
_geom_angle_atom_site_label_2
_geom_angle_atom_site_label_3
_geom_angle
_geom_angle_site_symmetry_1
_geom_angle_site_symmetry_3
_geom_angle_publ_flag
O2 U1 O3 180.0 . . ?
O2 U1 O1 91.55(15) . . ?
O3 U1 O1 88.45(15) . . ?
O2 U1 O1 91.55(15) . 4 ?
O3 U1 O1 88.45(15) . 4 ?
O1 U1 O1 89.958(9) . 4 ?
O2 U1 O1 91.55(15) . 2 ?
O3 U1 O1 88.45(15) . 2 ?
O1 U1 O1 176.9(3) . 2 ?
O1 U1 O1 89.958(8) 4 2 ?
O2 U1 O1 91.55(15) . 3 ?
O3 U1 O1 88.45(15) . 3 ?
O1 U1 O1 89.958(8) . 3 ?
O1 U1 O1 176.9(3) 4 3 ?
O1 U1 O1 89.958(9) 2 3 ?
O1 P1 O1 111.4(3) . 12_666 ?
O1 P1 O1 105.7(5) . 2_565 ?
O1 P1 O1 111.4(3) 12_666 2_565 ?
O1 P1 O1 111.4(3) . 11_566 ?
O1 P1 O1 105.7(5) 12_666 11_566 ?
O1 P1 O1 111.4(3) 2_565 11_566 ?
P1 O1 U1 141.3(4) . . ?

loop_
_geom_bond_atom_site_label_1
_geom_bond_atom_site_label_2
_geom_bond_distance
_geom_bond_site_symmetry_2
_geom_bond_publ_flag
U1 O2 1.795(12) . ?
U1 O3 1.784(15) . ?
U1 O1 2.276(8) . ?
U1 O1 2.276(8) 4 ?
U1 O1 2.276(8) 2 ?
U1 O1 2.276(8) 3 ?
P1 O1 1.533(7) . ?
P1 O1 1.533(7) 12_666 ?
P1 O1 1.533(7) 2_565 ?
P1 O1 1.533(7) 11_566 ?
O1W O1W 1.142(17) 13_575 ?
